data_4350019
loop_
_publ_author_name
'Litvinova, Yulia M.'
'Gayfulin, Yakov M.'
'van Leusen, Jan'
'Samsonenko, Denis G.'
'Lazarenko, Vladimir A.'
'Zubavichus, Yan V.'
'K\"ogerler, Paul'
'Mironov, Yuri V.'

_publ_section_title
;
 Metal--organic frameworks based on polynuclear lanthanide complexes and
 octahedral rhenium clusters
;
_journal_issue 6
_journal_name_full 'Inorganic Chemistry Frontiers'
_journal_page_first 1518
_journal_paper_doi 10.1039/C9QI00339H
_journal_volume 6
_journal_year 2019
_chemical_formula_sum 'C30 H44 N10 O24 Re6 S8 Tb4'
_chemical_formula_weight 2938.11
_space_group_crystal_system monoclinic
_space_group_IT_number 14
_space_group_name_Hall '-P 2yn'
_space_group_name_H-M_alt 'P 1 21/n 1'
_atom_sites_solution_hydrogens geom
_atom_sites_solution_primary dual
_atom_sites_solution_secondary difmap
_audit_creation_method SHELXL-2018/3
_audit_update_record
;
2019-03-20 deposited with the CCDC.	2019-05-06 downloaded from the CCDC.
;
_cell_angle_alpha 90
_cell_angle_beta 110.930(4)
_cell_angle_gamma 90
_cell_formula_units_Z 4
_cell_length_a 22.6022(7)
_cell_length_b 12.3896(3)
_cell_length_c 23.5464(7)
_cell_measurement_reflns_used 22317
_cell_measurement_temperature 130(2)
_cell_measurement_theta_max 28.36
_cell_measurement_theta_min 3.42
_cell_volume 6158.7(3)
_computing_cell_refinement 'CrysAlisPro 1.171.38.46 (Rigaku OD, 2015)'
_computing_data_collection 'CrysAlisPro 1.171.38.46 (Rigaku OD, 2015)'
_computing_data_reduction 'CrysAlisPro 1.171.38.46 (Rigaku OD, 2015)'
_computing_molecular_graphics 'ShelXle (H\"ubschle, 2011)'
_computing_publication_material 'CIFTAB (Sheldrick, 2015)'
_computing_structure_refinement 'SHELXL-2018 (Sheldrick, 2015)'
_computing_structure_solution 'SHELXT-2018 (Sheldrick, 2015)'
_diffrn_ambient_temperature 130(2)
_diffrn_detector 'CCD plate'
_diffrn_detector_area_resol_mean 10.6168
_diffrn_detector_type AtlasS2
_diffrn_measured_fraction_theta_full 0.998
_diffrn_measured_fraction_theta_max 0.899
_diffrn_measurement_device 'four-circle diffractometer'
_diffrn_measurement_device_type 'New Xcalibur, AtlasS2'
_diffrn_measurement_method '\w scans'
_diffrn_radiation_monochromator graphite
_diffrn_radiation_probe x-ray
_diffrn_radiation_source 'fine-focus sealed tube'
_diffrn_radiation_type MoK\a
_diffrn_radiation_wavelength 0.71073
_diffrn_reflns_av_R_equivalents 0.0313
_diffrn_reflns_av_unetI/netI 0.0293
_diffrn_reflns_Laue_measured_fraction_full 0.998
_diffrn_reflns_Laue_measured_fraction_max 0.899
_diffrn_reflns_limit_h_max 27
_diffrn_reflns_limit_h_min -26
_diffrn_reflns_limit_k_max 16
_diffrn_reflns_limit_k_min -15
_diffrn_reflns_limit_l_max 31
_diffrn_reflns_limit_l_min -31
_diffrn_reflns_number 52272
_diffrn_reflns_point_group_measured_fraction_full 0.998
_diffrn_reflns_point_group_measured_fraction_max 0.899
_diffrn_reflns_theta_full 25.500
_diffrn_reflns_theta_max 28.541
_diffrn_reflns_theta_min 3.251
_diffrn_source 'sealed X-ray tube'
_exptl_absorpt_coefficient_mu 16.614
_exptl_absorpt_correction_T_max 1.00000
_exptl_absorpt_correction_T_min 0.25313
_exptl_absorpt_correction_type multi-scan
_exptl_absorpt_process_details
;
CrysAlisPro 1.171.38.46 (Rigaku Oxford Diffraction, 2015)
Empirical absorption correction using spherical harmonics,
implemented in SCALE3 ABSPACK scaling algorithm.
;
_exptl_crystal_colour orange
_exptl_crystal_density_diffrn 3.169
_exptl_crystal_description stick
_exptl_crystal_F_000 5296
_exptl_crystal_size_max 0.450
_exptl_crystal_size_mid 0.070
_exptl_crystal_size_min 0.070
_refine_diff_density_max 2.256
_refine_diff_density_min -2.062
_refine_diff_density_rms 0.260
_refine_ls_extinction_method none
_refine_ls_goodness_of_fit_ref 1.034
_refine_ls_hydrogen_treatment constr
_refine_ls_matrix_type full
_refine_ls_number_parameters 885
_refine_ls_number_reflns 14100
_refine_ls_number_restraints 785
_refine_ls_restrained_S_all 1.020
_refine_ls_R_factor_all 0.0355
_refine_ls_R_factor_gt 0.0291
_refine_ls_shift/su_max 0.004
_refine_ls_shift/su_mean 0.000
_refine_ls_structure_factor_coef Fsqd
_refine_ls_weighting_details 'w=1/[\s^2^(Fo^2^)+(0.0367P)^2^+53.1300P] where P=(Fo^2^+2Fc^2^)/3'
_refine_ls_weighting_scheme calc
_refine_ls_wR_factor_gt 0.0717
_refine_ls_wR_factor_ref 0.0743
_reflns_Friedel_coverage 0.000
_reflns_number_gt 12531
_reflns_number_total 14100
_reflns_threshold_expression 'I > 2\s(I)'
_cod_data_source_file c9qi00339h2.cif
_cod_data_source_block lit74Tb
_cod_original_sg_symbol_H-M 'P 21/n'
_cod_database_code 4350019
_shelx_shelxl_version_number 2018/3
_shelx_space_group_comment
;
The symmetry employed for this shelxl refinement is uniquely defined
by the following loop, which should always be used as a source of
symmetry information in preference to the above space-group names.
They are only intended as comments.
;
_shelx_estimated_absorpt_t_min 0.050
_shelx_estimated_absorpt_t_max 0.389

loop_
_space_group_symop_operation_xyz
'x, y, z'
'-x+1/2, y+1/2, -z+1/2'
'-x, -y, -z'
'x-1/2, -y-1/2, z-1/2'

loop_
_atom_site_label
_atom_site_type_symbol
_atom_site_fract_x
_atom_site_fract_y
_atom_site_fract_z
_atom_site_U_iso_or_equiv
_atom_site_adp_type
_atom_site_occupancy
_atom_site_site_symmetry_order
_atom_site_calc_flag
_atom_site_refinement_flags_posn
_atom_site_refinement_flags_adp
_atom_site_refinement_flags_occupancy
_atom_site_disorder_assembly
_atom_site_disorder_group
Re1 Re 0.31021(2) 1.09051(2) 0.57281(2) 0.01118(6) Uani 1 1 d . . . . .
Re2 Re 0.33092(2) 1.29580(2) 0.58912(2) 0.01190(6) Uani 1 1 d . . . . .
Re3 Re 0.23172(2) 1.33658(2) 0.49371(2) 0.01138(6) Uani 1 1 d . . . . .
Re4 Re 0.21135(2) 1.13036(2) 0.47728(2) 0.01059(6) Uani 1 1 d . . . . .
Re5 Re 0.32057(2) 1.21031(2) 0.48560(2) 0.01102(6) Uani 1 1 d . . . . .
Re6 Re 0.22164(2) 1.21746(2) 0.58074(2) 0.01156(6) Uani 1 1 d . . . . .
S1 S 0.40819(8) 1.17282(13) 0.57745(7) 0.0153(3) Uani 1 1 d . . . . .
S2 S 0.33560(8) 1.40073(13) 0.50494(8) 0.0162(3) Uani 1 1 d . . . . .
S3 S 0.22497(8) 1.24650(13) 0.40089(7) 0.0151(3) Uani 1 1 d . . . . .
S4 S 0.29778(8) 1.01981(13) 0.47393(7) 0.0155(3) Uani 1 1 d . . . . .
S5 S 0.31722(8) 1.18091(14) 0.66541(7) 0.0178(3) Uani 1 1 d . . . . .
S6 S 0.24562(8) 1.40695(13) 0.59307(8) 0.0171(3) Uani 1 1 d . . . . .
S7 S 0.13415(8) 1.25279(13) 0.48874(8) 0.0150(3) Uani 1 1 d . . . . .
S8 S 0.20590(8) 1.02705(13) 0.56177(7) 0.0149(3) Uani 1 1 d . . . . .
C1 C 0.3550(3) 0.9514(5) 0.6227(3) 0.0165(13) Uani 1 1 d . . . . .
N1 N 0.3767(3) 0.8798(5) 0.6534(3) 0.0236(13) Uani 1 1 d . . . . .
C2 C 0.3998(4) 1.3863(6) 0.6544(3) 0.0192(14) Uani 1 1 d . . . . .
N2 N 0.4379(3) 1.4349(5) 0.6918(3) 0.0229(13) Uani 1 1 d . . . . .
C3 C 0.1852(4) 1.4797(6) 0.4490(3) 0.0199(15) Uani 1 1 d . . . . .
N3 N 0.1597(3) 1.5544(5) 0.4245(3) 0.0218(13) Uani 1 1 d . . . . .
C4 C 0.1409(3) 1.0372(5) 0.4134(3) 0.0147(13) Uani 1 1 d . . . . .
N4 N 0.1013(3) 0.9914(5) 0.3771(3) 0.0210(13) Uani 1 1 d . . . . .
C5 C 0.3790(3) 1.2166(6) 0.4316(3) 0.0175(14) Uani 1 1 d . . . . .
N5 N 0.4108(3) 1.2262(5) 0.4038(3) 0.0243(14) Uani 1 1 d . . . . .
C6 C 0.1640(3) 1.2283(6) 0.6346(3) 0.0231(16) Uani 1 1 d . . . . .
N6 N 0.1332(3) 1.2367(6) 0.6641(3) 0.0330(17) Uani 1 1 d . . . . .
Tb1 Tb 0.40876(2) 0.77556(3) 0.75033(2) 0.01630(7) Uani 1 1 d . . . . .
Tb2 Tb 0.51173(2) 0.53541(2) 0.77950(2) 0.01255(7) Uani 1 1 d . . . . .
Tb3 Tb 0.53604(2) 0.75236(3) 0.67623(2) 0.01410(7) Uani 1 1 d . . . . .
Tb4 Tb 0.58733(2) 0.80923(3) 0.84397(2) 0.01689(7) Uani 1 1 d D . . . .
O1 O 0.4580(2) 0.6594(4) 0.7019(2) 0.0158(9) Uani 1 1 d . . . . .
H1 H 0.426554 0.622796 0.665853 0.019 Uiso 1 1 calc R U . . .
O2 O 0.4949(2) 0.6966(4) 0.8273(2) 0.0160(10) Uani 1 1 d . . . . .
H2 H 0.486130 0.682421 0.865381 0.019 Uiso 1 1 calc R U . . .
O3 O 0.5062(2) 0.8490(4) 0.7478(2) 0.0158(10) Uani 1 1 d . . . . .
H3 H 0.502807 0.928224 0.739103 0.019 Uiso 1 1 calc R U . . .
O4 O 0.5825(2) 0.6717(4) 0.7749(2) 0.0139(9) Uani 1 1 d . . . . .
H4 H 0.625502 0.641692 0.781270 0.017 Uiso 1 1 calc R U . . .
O1M O 0.5140(3) 0.3448(5) 0.8124(3) 0.0495(18) Uani 1 1 d . . . . .
O2M O 0.4517(3) 0.7215(6) 0.5814(3) 0.0427(16) Uani 1 1 d . . . . .
O3M O 0.5160(3) 0.9358(5) 0.6379(3) 0.0346(14) Uani 1 1 d . . . . .
O4M O 0.6910(4) 0.7174(9) 0.8870(5) 0.018(2) Uani 0.579(18) 1 d . U P A 1
O4M' O 0.6941(7) 0.7631(15) 0.8649(7) 0.027(3) Uani 0.421(18) 1 d . U P A 2
O5M O 0.6046(3) 0.7286(5) 0.9403(3) 0.0345(14) Uani 1 1 d . . . . .
O1A O 0.1416(6) 1.1137(10) 0.7589(6) 0.0476(19) Uani 0.571(6) 1 d D U P B 1
O2A O 0.0760(6) 0.9956(15) 0.6918(7) 0.048(2) Uani 0.571(6) 1 d D U P B 1
C1A C 0.1307(6) 1.0306(12) 0.7249(7) 0.047(2) Uani 0.571(6) 1 d D U P B 1
C2A C 0.1879(7) 0.9683(11) 0.7242(8) 0.0431(18) Uani 0.571(6) 1 d D U P B 1
C3A C 0.2445(8) 1.0216(14) 0.7381(8) 0.044(2) Uani 0.571(6) 1 d D U P B 1
H3A H 0.249259 1.095849 0.748771 0.053 Uiso 0.571(6) 1 calc R U P B 1
C4A C 0.2953(8) 0.9573(10) 0.7352(12) 0.043(2) Uani 0.571(6) 1 d D U P B 1
H4A H 0.334441 0.993468 0.742715 0.052 Uiso 0.571(6) 1 calc R U P B 1
C5A C 0.1845(7) 0.8605(12) 0.7109(8) 0.0459(18) Uani 0.571(6) 1 d D U P B 1
H5A H 0.145072 0.823705 0.699865 0.055 Uiso 0.571(6) 1 calc R U P B 1
C6A C 0.2398(6) 0.8039(12) 0.7136(9) 0.044(2) Uani 0.571(6) 1 d D U P B 1
H6A H 0.237421 0.727776 0.708382 0.052 Uiso 0.571(6) 1 calc R U P B 1
O1A' O 0.0914(10) 1.0104(19) 0.7072(9) 0.046(2) Uani 0.429(6) 1 d D U P B 2
O2A' O 0.0592(8) 0.9111(14) 0.6172(8) 0.054(2) Uani 0.429(6) 1 d D U P B 2
C1A' C 0.0991(9) 0.9475(17) 0.6672(8) 0.049(2) Uani 0.429(6) 1 d D U P B 2
C2A' C 0.1674(8) 0.9112(15) 0.6847(10) 0.0451(19) Uani 0.429(6) 1 d D U P B 2
C3A' C 0.2167(9) 0.9755(19) 0.7184(11) 0.045(2) Uani 0.429(6) 1 d D U P B 2
H3A' H 0.206027 1.043027 0.731278 0.054 Uiso 0.429(6) 1 calc R U P B 2
C4A' C 0.2820(10) 0.9513(12) 0.7360(16) 0.044(2) Uani 0.429(6) 1 d D U P B 2
H4A' H 0.314248 1.002347 0.755493 0.053 Uiso 0.429(6) 1 calc R U P B 2
C5A' C 0.1818(9) 0.8128(16) 0.6665(11) 0.048(2) Uani 0.429(6) 1 d D U P B 2
H5A' H 0.150447 0.763953 0.642422 0.058 Uiso 0.429(6) 1 calc R U P B 2
C6A' C 0.2476(7) 0.7902(15) 0.6868(9) 0.045(2) Uani 0.429(6) 1 d D U P B 2
H6A' H 0.259675 0.724425 0.673264 0.054 Uiso 0.429(6) 1 calc R U P B 2
N1A N 0.2946(3) 0.8519(6) 0.7231(4) 0.0413(14) Uani 1 1 d D U . . .
O1B O 0.4247(3) 0.9300(5) 0.8079(3) 0.0373(14) Uani 1 1 d . . . . .
O2B O 0.5256(3) 0.9386(5) 0.8680(3) 0.0402(15) Uani 1 1 d . . . . .
C1B C 0.4679(4) 0.9606(6) 0.8532(4) 0.0301(18) Uani 1 1 d . . . . .
C2B C 0.4509(4) 1.0329(7) 0.8967(4) 0.0323(19) Uani 1 1 d . . . . .
C3B C 0.3899(5) 1.0372(9) 0.8957(5) 0.047(3) Uani 1 1 d . . . . .
H3B H 0.357102 0.997237 0.866508 0.057 Uiso 1 1 calc R U . . .
C4B C 0.3770(5) 1.1014(9) 0.9386(5) 0.055(3) Uani 1 1 d . . . . .
H4B H 0.334834 1.104339 0.937977 0.066 Uiso 1 1 calc R U . . .
C5B C 0.4977(5) 1.0900(8) 0.9416(5) 0.044(3) Uani 1 1 d . . . . .
H5B H 0.540703 1.085993 0.944733 0.053 Uiso 1 1 calc R U . . .
C6B C 0.4802(5) 1.1528(8) 0.9816(5) 0.047(3) Uani 1 1 d . . . . .
H6B H 0.511710 1.193786 1.011471 0.057 Uiso 1 1 calc R U . . .
N1B N 0.4207(4) 1.1576(7) 0.9795(4) 0.046(2) Uani 1 1 d . . . . .
O1C O 0.5737(3) 0.4538(5) 0.7313(3) 0.0342(13) Uani 1 1 d . U . . .
O2C O 0.5634(3) 0.5748(5) 0.6577(3) 0.0355(14) Uani 1 1 d . U . . .
C1C C 0.5818(5) 0.4864(7) 0.6849(4) 0.0379(18) Uani 1 1 d . U . . .
C2C C 0.6196(6) 0.4127(9) 0.6603(6) 0.058(2) Uani 1 1 d . U . . .
C3C C 0.6321(7) 0.3089(9) 0.6806(6) 0.072(3) Uani 1 1 d . U . . .
H3C H 0.613213 0.279203 0.707224 0.086 Uiso 1 1 calc R U . . .
C4C C 0.6729(8) 0.2478(11) 0.6617(7) 0.084(3) Uani 1 1 d . U . . .
H4C H 0.682483 0.176635 0.677212 0.101 Uiso 1 1 calc R U . . .
C5C C 0.6448(7) 0.4504(10) 0.6181(6) 0.069(3) Uani 1 1 d . U . . .
H5C H 0.633963 0.520325 0.600950 0.083 Uiso 1 1 calc R U . . .
C6C C 0.6861(8) 0.3853(11) 0.6011(7) 0.083(3) Uani 1 1 d . U . . .
H6C H 0.704950 0.413254 0.573987 0.099 Uiso 1 1 calc R U . . .
N1C N 0.6998(7) 0.2837(9) 0.6223(6) 0.088(3) Uani 1 1 d . U . . .
O1D O 0.6338(3) 0.8317(4) 0.7207(2) 0.0267(10) Uani 1 1 d D U . . .
O2D O 0.6442(6) 0.9240(10) 0.8044(4) 0.0287(15) Uani 0.579(18) 1 d D U P A 1
O2D' O 0.6267(8) 0.9452(11) 0.7914(7) 0.0279(16) Uani 0.421(18) 1 d D U P A 2
C1D C 0.6542(4) 0.9105(6) 0.7559(3) 0.0273(11) Uani 1 1 d D U . . .
C2D C 0.7045(4) 0.9784(6) 0.7466(4) 0.0273(11) Uani 1 1 d . U . . .
C3D C 0.7270(4) 0.9534(7) 0.7005(4) 0.0290(12) Uani 1 1 d . U . . .
H3D H 0.710155 0.893794 0.674346 0.035 Uiso 1 1 calc R U . . .
C4D C 0.7737(4) 1.0154(7) 0.6932(4) 0.0333(12) Uani 1 1 d . U . . .
H4D H 0.788799 0.997267 0.661593 0.040 Uiso 1 1 calc R U . . .
C5D C 0.7307(4) 1.0634(7) 0.7841(4) 0.0350(12) Uani 1 1 d . U . . .
H5D H 0.717211 1.081132 0.816832 0.042 Uiso 1 1 calc R U . . .
C6D C 0.7768(5) 1.1222(8) 0.7733(5) 0.0420(13) Uani 1 1 d . U . . .
H6D H 0.794315 1.182282 0.798895 0.050 Uiso 1 1 calc R U . . .
N1D N 0.7991(4) 1.0994(6) 0.7281(4) 0.0406(12) Uani 1 1 d . U . . .
O1W O 0.4884(4) 1.0777(6) 0.7195(3) 0.059(2) Uani 1 1 d . . . . .
O2W O 0.5000(12) 0.6013(18) 0.9430(8) 0.075(5) Uani 0.5 1 d . U P C 1
O3W O 0.5297(13) 0.594(2) 0.9715(11) 0.092(6) Uani 0.5 1 d . U P D 2
O4W O 0.5791(4) 0.1500(8) 0.8263(4) 0.054(3) Uani 0.75 1 d . . P . .
O5W O 0.0141(7) 0.8950(12) 0.5712(7) 0.061(3) Uani 0.571(6) 1 d . U P B 1
O6M O 0.1693(7) 1.1393(13) 0.8063(9) 0.047(3) Uani 0.429(6) 1 d . U P B 2
O6W O 0.3377(4) 0.6384(6) 0.5821(4) 0.058(2) Uani 1 1 d . . . . .
O7W O 0.7383(8) 0.7371(15) 1.0303(8) 0.053(4) Uani 0.579(18) 1 d . U P A 1
O8W O 0.7437(12) 0.727(2) 1.0014(12) 0.059(5) Uani 0.421(18) 1 d . U P A 2
O9W O 0.4288(14) 0.952(2) 0.4336(13) 0.042(6) Uani 0.25 1 d . U P E 1
O10W O 0.4656(15) 0.987(2) 0.4683(14) 0.050(7) Uani 0.25 1 d . U P F 2
O11W O 0.4607(9) 0.7435(14) 0.4697(8) 0.045(4) Uani 0.375 1 d . U P . .
O12W O 0.4912(8) 0.4565(15) 0.5488(9) 0.048(4) Uani 0.375 1 d . U P . .

loop_
_atom_site_aniso_label
_atom_site_aniso_U_11
_atom_site_aniso_U_22
_atom_site_aniso_U_33
_atom_site_aniso_U_23
_atom_site_aniso_U_13
_atom_site_aniso_U_12
Re1 0.01096(13) 0.01336(12) 0.00886(12) 0.00207(9) 0.00309(10) 0.00106(9)
Re2 0.01090(13) 0.01457(12) 0.01002(12) -0.00188(9) 0.00346(10) -0.00179(9)
Re3 0.01085(13) 0.01168(12) 0.01161(12) 0.00144(9) 0.00402(10) 0.00074(9)
Re4 0.01061(12) 0.01194(12) 0.00852(12) -0.00003(9) 0.00257(10) -0.00065(9)
Re5 0.01107(13) 0.01404(12) 0.00900(12) 0.00074(9) 0.00485(10) 0.00046(9)
Re6 0.01128(13) 0.01477(12) 0.01012(12) -0.00074(9) 0.00565(10) -0.00065(9)
S1 0.0111(8) 0.0198(8) 0.0140(8) 0.0017(6) 0.0033(7) 0.0009(6)
S2 0.0157(8) 0.0155(8) 0.0185(8) 0.0011(6) 0.0074(7) -0.0024(6)
S3 0.0161(8) 0.0187(8) 0.0094(7) 0.0019(6) 0.0035(6) 0.0004(6)
S4 0.0179(9) 0.0155(8) 0.0136(8) -0.0008(6) 0.0064(7) 0.0023(6)
S5 0.0186(9) 0.0257(9) 0.0089(7) -0.0011(6) 0.0044(7) -0.0022(7)
S6 0.0175(9) 0.0169(8) 0.0189(8) -0.0049(6) 0.0092(7) -0.0007(6)
S7 0.0114(8) 0.0157(8) 0.0178(8) 0.0003(6) 0.0050(7) 0.0003(6)
S8 0.0152(8) 0.0152(7) 0.0144(8) 0.0024(6) 0.0053(7) -0.0019(6)
C1 0.018(4) 0.015(3) 0.016(3) 0.004(3) 0.006(3) 0.000(3)
N1 0.020(3) 0.024(3) 0.029(3) 0.005(3) 0.011(3) -0.001(2)
C2 0.022(4) 0.020(3) 0.014(3) 0.001(3) 0.005(3) 0.000(3)
N2 0.021(3) 0.020(3) 0.022(3) -0.004(3) 0.001(3) -0.006(2)
C3 0.021(4) 0.017(3) 0.024(4) 0.001(3) 0.011(3) 0.001(3)
N3 0.020(3) 0.023(3) 0.020(3) 0.009(3) 0.004(3) 0.004(2)
C4 0.013(3) 0.020(3) 0.009(3) 0.002(2) 0.001(3) 0.001(2)
N4 0.020(3) 0.026(3) 0.013(3) -0.002(2) 0.000(3) -0.004(2)
C5 0.019(4) 0.022(3) 0.013(3) -0.004(3) 0.006(3) -0.003(3)
N5 0.026(4) 0.034(4) 0.017(3) -0.003(3) 0.013(3) -0.003(3)
C6 0.014(4) 0.035(4) 0.020(4) -0.007(3) 0.007(3) -0.005(3)
N6 0.024(4) 0.053(5) 0.028(4) -0.021(3) 0.017(3) -0.019(3)
Tb1 0.01163(16) 0.02203(16) 0.01780(16) 0.00714(13) 0.00839(13) 0.00597(12)
Tb2 0.00919(15) 0.01293(14) 0.01425(15) 0.00139(11) 0.00262(12) -0.00026(11)
Tb3 0.01197(16) 0.01838(15) 0.01347(15) 0.00043(12) 0.00641(13) -0.00043(11)
Tb4 0.01228(16) 0.02301(17) 0.01738(16) -0.00688(13) 0.00773(14) -0.00364(12)
O1 0.009(2) 0.021(2) 0.013(2) 0.0008(18) -0.0005(19) -0.0019(18)
O2 0.014(2) 0.019(2) 0.017(2) 0.0027(19) 0.009(2) -0.0002(18)
O3 0.021(3) 0.012(2) 0.018(2) 0.0038(18) 0.012(2) 0.0023(18)
O4 0.009(2) 0.016(2) 0.018(2) -0.0026(18) 0.0065(19) -0.0003(17)
O1M 0.049(4) 0.027(3) 0.053(4) 0.017(3) -0.004(4) -0.005(3)
O2M 0.031(4) 0.072(5) 0.020(3) 0.003(3) 0.003(3) -0.004(3)
O3M 0.041(4) 0.036(3) 0.036(3) 0.018(3) 0.024(3) 0.011(3)
O4M 0.012(4) 0.022(5) 0.019(5) 0.001(4) 0.007(4) -0.003(3)
O4M' 0.020(6) 0.039(8) 0.023(7) -0.003(6) 0.007(5) 0.005(6)
O5M 0.045(4) 0.031(3) 0.025(3) -0.001(2) 0.009(3) 0.005(3)
O1A 0.039(4) 0.060(4) 0.057(4) 0.031(3) 0.033(3) 0.028(3)
O2A 0.036(4) 0.060(4) 0.059(4) 0.030(3) 0.032(3) 0.025(3)
C1A 0.036(4) 0.057(4) 0.057(4) 0.033(3) 0.028(3) 0.021(3)
C2A 0.033(3) 0.055(3) 0.055(3) 0.030(3) 0.032(3) 0.023(3)
C3A 0.034(4) 0.055(4) 0.055(4) 0.030(3) 0.030(3) 0.023(3)
C4A 0.034(4) 0.055(4) 0.052(4) 0.023(3) 0.030(4) 0.027(3)
C5A 0.034(3) 0.056(3) 0.058(3) 0.028(3) 0.029(3) 0.022(3)
C6A 0.032(4) 0.055(4) 0.056(4) 0.029(3) 0.030(3) 0.021(3)
O1A' 0.033(4) 0.057(4) 0.058(4) 0.032(3) 0.028(4) 0.021(4)
O2A' 0.039(4) 0.062(4) 0.064(4) 0.024(4) 0.023(4) 0.020(4)
C1A' 0.038(4) 0.059(4) 0.058(4) 0.027(4) 0.028(3) 0.021(3)
C2A' 0.034(3) 0.057(3) 0.056(4) 0.030(3) 0.029(3) 0.021(3)
C3A' 0.033(4) 0.056(3) 0.056(4) 0.030(3) 0.029(3) 0.022(3)
C4A' 0.034(4) 0.057(4) 0.054(4) 0.027(4) 0.030(4) 0.025(3)
C5A' 0.036(4) 0.058(4) 0.058(4) 0.028(4) 0.026(4) 0.019(4)
C6A' 0.033(4) 0.057(4) 0.056(4) 0.030(4) 0.029(4) 0.021(4)
N1A 0.031(3) 0.051(3) 0.053(3) 0.031(3) 0.028(3) 0.018(2)
O1B 0.024(3) 0.050(4) 0.040(4) -0.017(3) 0.013(3) 0.001(3)
O2B 0.026(3) 0.051(4) 0.040(4) -0.022(3) 0.008(3) 0.006(3)
C1B 0.030(5) 0.022(4) 0.046(5) -0.012(4) 0.023(4) -0.004(3)
C2B 0.031(5) 0.030(4) 0.042(5) -0.013(4) 0.021(4) -0.003(3)
C3B 0.033(5) 0.063(7) 0.056(6) -0.026(5) 0.029(5) -0.016(5)
C4B 0.033(6) 0.072(7) 0.070(8) -0.037(6) 0.032(6) -0.019(5)
C5B 0.033(5) 0.054(6) 0.056(6) -0.031(5) 0.027(5) -0.012(4)
C6B 0.043(6) 0.050(6) 0.059(7) -0.030(5) 0.030(5) -0.014(5)
N1B 0.045(5) 0.048(5) 0.059(6) -0.022(4) 0.036(5) -0.008(4)
O1C 0.034(3) 0.034(3) 0.045(3) -0.007(3) 0.026(3) -0.004(2)
O2C 0.042(4) 0.035(3) 0.031(3) -0.005(2) 0.015(3) 0.014(3)
C1C 0.050(4) 0.032(4) 0.042(4) -0.001(3) 0.029(3) 0.011(3)
C2C 0.081(5) 0.044(4) 0.070(5) 0.014(4) 0.054(4) 0.023(4)
C3C 0.105(7) 0.049(5) 0.087(6) 0.025(5) 0.067(5) 0.030(5)
C4C 0.116(7) 0.064(6) 0.101(7) 0.024(5) 0.074(6) 0.032(6)
C5C 0.095(6) 0.058(5) 0.083(6) 0.022(5) 0.066(5) 0.032(5)
C6C 0.112(7) 0.065(6) 0.101(7) 0.030(5) 0.075(6) 0.034(5)
N1C 0.120(7) 0.067(5) 0.106(6) 0.025(5) 0.077(6) 0.039(5)
O1D 0.021(2) 0.031(2) 0.029(2) -0.0021(19) 0.010(2) -0.0095(19)
O2D 0.024(3) 0.042(3) 0.023(3) -0.004(2) 0.011(2) -0.014(2)
O2D' 0.023(3) 0.041(3) 0.023(3) -0.004(3) 0.011(3) -0.013(3)
C1D 0.024(2) 0.036(2) 0.025(2) -0.0046(18) 0.0117(19) -0.0111(19)
C2D 0.028(2) 0.032(2) 0.030(2) -0.0077(19) 0.0205(19) -0.0104(19)
C3D 0.031(2) 0.032(2) 0.034(2) -0.009(2) 0.023(2) -0.011(2)
C4D 0.036(3) 0.036(3) 0.040(3) -0.013(2) 0.028(2) -0.015(2)
C5D 0.037(3) 0.037(3) 0.042(3) -0.013(2) 0.027(2) -0.015(2)
C6D 0.044(3) 0.042(3) 0.050(3) -0.017(2) 0.029(2) -0.018(2)
N1D 0.043(3) 0.042(3) 0.049(3) -0.017(2) 0.031(2) -0.020(2)
O1W 0.078(6) 0.039(4) 0.042(4) 0.002(3) 0.000(4) 0.002(4)
O2W 0.112(13) 0.077(8) 0.045(9) 0.013(8) 0.037(9) -0.013(9)
O3W 0.109(11) 0.086(8) 0.087(10) 0.002(8) 0.043(8) -0.007(8)
O4W 0.033(5) 0.051(6) 0.053(6) -0.016(5) -0.015(5) 0.003(4)
O5W 0.053(5) 0.072(5) 0.062(5) 0.018(5) 0.027(5) 0.017(5)
O6M 0.028(5) 0.054(5) 0.065(5) 0.033(5) 0.024(4) 0.020(4)
O6W 0.062(5) 0.045(4) 0.077(6) -0.018(4) 0.036(5) -0.018(4)
O7W 0.045(7) 0.069(8) 0.047(10) 0.012(8) 0.020(7) 0.002(6)
O8W 0.051(9) 0.065(9) 0.056(12) 0.010(11) 0.012(10) 0.009(7)
O9W 0.048(10) 0.043(10) 0.051(10) 0.011(8) 0.039(8) 0.000(8)
O10W 0.056(11) 0.049(10) 0.051(10) 0.002(8) 0.026(8) 0.017(8)
O11W 0.061(9) 0.050(8) 0.028(7) 0.001(6) 0.022(6) -0.018(7)
O12W 0.029(7) 0.062(8) 0.051(8) -0.021(7) 0.011(6) -0.007(6)

loop_
_atom_type_symbol
_atom_type_description
_atom_type_scat_dispersion_real
_atom_type_scat_dispersion_imag
_atom_type_scat_source
C C 0.0033 0.0016 'International Tables Vol C Tables 4.2.6.8 and 6.1.1.4'
H H 0.0000 0.0000 'International Tables Vol C Tables 4.2.6.8 and 6.1.1.4'
N N 0.0061 0.0033 'International Tables Vol C Tables 4.2.6.8 and 6.1.1.4'
O O 0.0106 0.0060 'International Tables Vol C Tables 4.2.6.8 and 6.1.1.4'
S S 0.1246 0.1234 'International Tables Vol C Tables 4.2.6.8 and 6.1.1.4'
Tb Tb -0.1723 4.1537 'International Tables Vol C Tables 4.2.6.8 and 6.1.1.4'
Re Re -1.0185 7.2310 'International Tables Vol C Tables 4.2.6.8 and 6.1.1.4'

loop_
_geom_angle_atom_site_label_1
_geom_angle_atom_site_label_2
_geom_angle_atom_site_label_3
_geom_angle
_geom_angle_site_symmetry_1
_geom_angle_site_symmetry_3
Re2 Re1 Re5 59.743(9) . .
Re2 Re1 Re6 59.946(10) . .
Re4 Re1 Re2 89.753(11) . .
Re4 Re1 Re5 60.026(10) . .
Re4 Re1 Re6 60.021(10) . .
Re6 Re1 Re5 90.017(11) . .
S1 Re1 Re2 57.46(4) . .
S1 Re1 Re4 116.96(4) . .
S1 Re1 Re5 56.96(4) . .
S1 Re1 Re6 117.36(4) . .
S1 Re1 S4 89.18(6) . .
S1 Re1 S5 90.00(6) . .
S1 Re1 S8 173.17(6) . .
S4 Re1 Re2 116.94(4) . .
S4 Re1 Re4 57.52(4) . .
S4 Re1 Re5 57.23(4) . .
S4 Re1 Re6 117.50(4) . .
S4 Re1 S8 90.30(6) . .
S5 Re1 Re2 57.21(4) . .
S5 Re1 Re4 117.10(4) . .
S5 Re1 Re5 116.92(4) . .
S5 Re1 Re6 57.13(4) . .
S5 Re1 S4 173.12(6) . .
S5 Re1 S8 89.71(6) . .
S8 Re1 Re2 117.03(4) . .
S8 Re1 Re4 57.39(4) . .
S8 Re1 Re5 117.37(4) . .
S8 Re1 Re6 57.13(4) . .
C1 Re1 Re2 133.53(19) . .
C1 Re1 Re4 136.63(19) . .
C1 Re1 Re5 137.36(18) . .
C1 Re1 Re6 132.57(18) . .
C1 Re1 S1 93.97(19) . .
C1 Re1 S4 96.13(19) . .
C1 Re1 S5 90.74(19) . .
C1 Re1 S8 92.86(19) . .
Re1 Re2 Re3 90.478(11) . .
Re1 Re2 Re5 60.537(9) . .
Re1 Re2 Re6 60.307(10) . .
Re3 Re2 Re6 60.153(10) . .
Re5 Re2 Re3 60.345(10) . .
Re5 Re2 Re6 90.685(11) . .
S1 Re2 Re1 57.41(4) . .
S1 Re2 Re3 117.54(4) . .
S1 Re2 Re5 57.24(4) . .
S1 Re2 Re6 117.67(4) . .
S2 Re2 Re1 117.88(4) . .
S2 Re2 Re3 57.29(4) . .
S2 Re2 Re5 57.39(4) . .
S2 Re2 Re6 117.42(4) . .
S2 Re2 S1 90.05(6) . .
S5 Re2 Re1 57.52(4) . .
S5 Re2 Re3 117.48(4) . .
S5 Re2 Re5 118.02(4) . .
S5 Re2 Re6 57.36(4) . .
S5 Re2 S1 90.16(6) . .
S5 Re2 S2 173.95(6) . .
S5 Re2 S6 89.49(6) . .
S6 Re2 Re1 117.67(4) . .
S6 Re2 Re3 57.56(4) . .
S6 Re2 Re5 117.88(4) . .
S6 Re2 Re6 57.39(4) . .
S6 Re2 S1 173.97(6) . .
S6 Re2 S2 89.67(6) . .
C2 Re2 Re1 133.36(19) . .
C2 Re2 Re3 136.16(19) . .
C2 Re2 Re5 135.02(19) . .
C2 Re2 Re6 134.27(19) . .
C2 Re2 S1 92.5(2) . .
C2 Re2 S2 94.34(19) . .
C2 Re2 S5 91.69(19) . .
C2 Re2 S6 93.5(2) . .
Re2 Re3 Re4 89.413(11) . .
Re2 Re3 Re5 59.753(10) . .
Re2 Re3 Re6 59.937(10) . .
Re4 Re3 Re5 59.955(10) . .
Re4 Re3 Re6 59.930(9) . .
Re6 Re3 Re5 90.215(11) . .
S2 Re3 Re2 57.37(4) . .
S2 Re3 Re4 117.10(4) . .
S2 Re3 Re5 57.19(4) . .
S2 Re3 Re6 117.28(4) . .
S2 Re3 S3 89.76(6) . .
S2 Re3 S6 89.44(6) . .
S3 Re3 Re2 116.76(4) . .
S3 Re3 Re4 57.29(4) . .
S3 Re3 Re5 57.06(4) . .
S3 Re3 Re6 117.18(4) . .
S3 Re3 S6 172.79(6) . .
S6 Re3 Re2 57.12(4) . .
S6 Re3 Re4 117.04(4) . .
S6 Re3 Re5 116.85(4) . .
S6 Re3 Re6 57.18(4) . .
S7 Re3 Re2 116.90(4) . .
S7 Re3 Re4 57.15(4) . .
S7 Re3 Re5 117.07(4) . .
S7 Re3 Re6 57.03(4) . .
S7 Re3 S2 172.99(6) . .
S7 Re3 S3 89.78(6) . .
S7 Re3 S6 90.15(6) . .
C3 Re3 Re2 135.2(2) . .
C3 Re3 Re4 135.4(2) . .
C3 Re3 Re5 135.94(19) . .
C3 Re3 Re6 133.84(19) . .
C3 Re3 S2 94.0(2) . .
C3 Re3 S3 94.4(2) . .
C3 Re3 S6 92.8(2) . .
C3 Re3 S7 93.0(2) . .
Re1 Re4 Re3 90.354(11) . .
Re1 Re4 Re5 60.401(10) . .
Re1 Re4 Re6 60.277(10) . .
Re3 Re4 Re5 60.128(9) . .
Re6 Re4 Re3 60.042(9) . .
Re6 Re4 Re5 90.381(12) . .
S3 Re4 Re1 117.52(4) . .
S3 Re4 Re3 57.37(4) . .
S3 Re4 Re5 57.15(4) . .
S3 Re4 Re6 117.38(4) . .
S3 Re4 S4 89.64(6) . .
S4 Re4 Re1 57.46(4) . .
S4 Re4 Re3 117.44(4) . .
S4 Re4 Re5 57.35(4) . .
S4 Re4 Re6 117.69(4) . .
S7 Re4 Re1 117.35(4) . .
S7 Re4 Re3 57.26(4) . .
S7 Re4 Re5 117.36(4) . .
S7 Re4 Re6 57.10(4) . .
S7 Re4 S3 89.91(6) . .
S7 Re4 S4 173.56(6) . .
S7 Re4 S8 89.38(6) . .
S8 Re4 Re1 57.54(4) . .
S8 Re4 Re3 117.29(4) . .
S8 Re4 Re5 117.90(4) . .
S8 Re4 Re6 57.27(4) . .
S8 Re4 S3 173.67(6) . .
S8 Re4 S4 90.36(6) . .
C4 Re4 Re1 135.64(18) . .
C4 Re4 Re3 133.98(18) . .
C4 Re4 Re5 135.95(17) . .
C4 Re4 Re6 133.65(18) . .
C4 Re4 S3 93.42(18) . .
C4 Re4 S4 94.60(18) . .
C4 Re4 S7 91.84(18) . .
C4 Re4 S8 92.89(18) . .
Re2 Re5 Re1 59.720(9) . .
Re2 Re5 Re3 59.903(10) . .
Re2 Re5 Re4 89.477(11) . .
Re3 Re5 Re1 89.754(11) . .
Re4 Re5 Re1 59.573(10) . .
Re4 Re5 Re3 59.917(9) . .
S1 Re5 Re1 57.18(4) . .
S1 Re5 Re2 57.51(4) . .
S1 Re5 Re3 117.37(4) . .
S1 Re5 Re4 116.73(4) . .
S1 Re5 S2 90.23(6) . .
S1 Re5 S3 173.13(5) . .
S1 Re5 S4 89.27(6) . .
S2 Re5 Re1 117.08(4) . .
S2 Re5 Re2 57.40(4) . .
S2 Re5 Re3 57.13(4) . .
S2 Re5 Re4 117.00(4) . .
S2 Re5 S4 173.02(6) . .
S3 Re5 Re1 116.90(4) . .
S3 Re5 Re2 117.20(4) . .
S3 Re5 Re3 57.36(4) . .
S3 Re5 Re4 57.36(4) . .
S3 Re5 S2 89.91(6) . .
S3 Re5 S4 89.77(6) . .
S4 Re5 Re1 57.15(4) . .
S4 Re5 Re2 116.84(4) . .
S4 Re5 Re3 117.21(4) . .
S4 Re5 Re4 57.33(4) . .
C5 Re5 Re1 137.45(19) . .
C5 Re5 Re2 132.65(18) . .
C5 Re5 Re3 132.69(19) . .
C5 Re5 Re4 137.79(19) . .
C5 Re5 S1 93.2(2) . .
C5 Re5 S2 90.08(19) . .
C5 Re5 S3 93.6(2) . .
C5 Re5 S4 96.91(19) . .
Re2 Re6 Re1 59.747(10) . .
Re2 Re6 Re3 59.910(10) . .
Re2 Re6 Re4 89.454(11) . .
Re3 Re6 Re1 90.014(11) . .
Re4 Re6 Re1 59.702(10) . .
Re4 Re6 Re3 60.028(9) . .
S5 Re6 Re1 57.26(4) . .
S5 Re6 Re2 57.17(4) . .
S5 Re6 Re3 117.06(4) . .
S5 Re6 Re4 116.91(4) . .
S5 Re6 S6 89.24(6) . .
S5 Re6 S8 89.93(6) . .
S6 Re6 Re1 116.91(4) . .
S6 Re6 Re2 57.18(4) . .
S6 Re6 Re3 57.41(4) . .
S6 Re6 Re4 117.37(4) . .
S6 Re6 S8 173.24(6) . .
S7 Re6 Re1 116.94(4) . .
S7 Re6 Re2 117.15(4) . .
S7 Re6 Re3 57.31(4) . .
S7 Re6 Re4 57.26(4) . .
S7 Re6 S5 172.98(6) . .
S7 Re6 S6 90.48(6) . .
S7 Re6 S8 89.53(6) . .
S8 Re6 Re1 57.35(4) . .
S8 Re6 Re2 117.05(4) . .
S8 Re6 Re3 117.34(4) . .
S8 Re6 Re4 57.34(4) . .
C6 Re6 Re1 137.1(2) . .
C6 Re6 Re2 134.6(2) . .
C6 Re6 Re3 132.9(2) . .
C6 Re6 Re4 135.9(2) . .
C6 Re6 S5 94.5(2) . .
C6 Re6 S6 91.5(2) . .
C6 Re6 S7 92.5(2) . .
C6 Re6 S8 95.3(2) . .
Re1 S1 Re2 65.14(4) . .
Re5 S1 Re1 65.85(4) . .
Re5 S1 Re2 65.24(4) . .
Re3 S2 Re2 65.34(4) . .
Re3 S2 Re5 65.67(4) . .
Re5 S2 Re2 65.20(4) . .
Re4 S3 Re3 65.34(4) . .
Re5 S3 Re3 65.58(4) . .
Re5 S3 Re4 65.49(4) . .
Re1 S4 Re4 65.02(4) . .
Re1 S4 Re5 65.62(4) . .
Re4 S4 Re5 65.32(4) . .
Re2 S5 Re1 65.27(4) . .
Re2 S5 Re6 65.47(4) . .
Re6 S5 Re1 65.61(4) . .
Re2 S6 Re3 65.31(4) . .
Re2 S6 Re6 65.43(4) . .
Re6 S6 Re3 65.41(4) . .
Re4 S7 Re3 65.59(4) . .
Re6 S7 Re3 65.67(4) . .
Re6 S7 Re4 65.63(4) . .
Re4 S8 Re1 65.07(4) . .
Re6 S8 Re1 65.52(4) . .
Re6 S8 Re4 65.39(4) . .
N1 C1 Re1 173.5(6) . .
C1 N1 Tb1 154.5(6) . .
N2 C2 Re2 178.2(6) . .
C2 N2 Tb2 173.2(6) . 1_565
N3 C3 Re3 178.7(8) . .
C3 N3 Tb4 164.7(6) . 4_585
N4 C4 Re4 176.4(6) . .
C4 N4 Tb2 157.0(5) . 4_575
N5 C5 Re5 176.0(6) . .
C5 N5 Tb3 169.6(6) . 3_676
N6 C6 Re6 178.4(7) . .
C6 N6 Tb1 165.1(6) . 2_556
N1 Tb1 N6 138.5(2) . 2_546
N1 Tb1 Tb2 123.08(14) . .
N1 Tb1 Tb3 69.24(14) . .
N1 Tb1 Tb4 111.62(15) . .
N1 Tb1 N1A 69.4(2) . .
N6 Tb1 Tb2 95.07(15) 2_546 .
N6 Tb1 Tb3 152.19(15) 2_546 .
N6 Tb1 Tb4 100.16(17) 2_546 .
N6 Tb1 N1A 69.4(2) 2_546 .
Tb2 Tb1 Tb3 60.196(8) . .
Tb2 Tb1 Tb4 61.339(9) . .
Tb4 Tb1 Tb3 58.198(8) . .
O1 Tb1 N1 84.59(18) . .
O1 Tb1 N6 129.8(2) . 2_546
O1 Tb1 Tb2 38.67(11) . .
O1 Tb1 Tb3 34.76(11) . .
O1 Tb1 Tb4 76.36(11) . .
O1 Tb1 O3 67.84(16) . .
O1 Tb1 N1A 134.6(2) . .
O1 Tb1 O6M 71.9(4) . 2_546
O2 Tb1 N1 144.30(18) . .
O2 Tb1 N6 75.65(18) . 2_546
O2 Tb1 Tb2 39.29(11) . .
O2 Tb1 Tb3 76.85(11) . .
O2 Tb1 Tb4 36.52(11) . .
O2 Tb1 O1 73.38(16) . .
O2 Tb1 O3 70.26(16) . .
O2 Tb1 N1A 144.75(19) . .
O2 Tb1 O6M 111.6(5) . 2_546
O3 Tb1 N1 75.56(18) . .
O3 Tb1 N6 133.7(2) . 2_546
O3 Tb1 Tb2 77.71(11) . .
O3 Tb1 Tb3 35.12(11) . .
O3 Tb1 Tb4 36.33(11) . .
O3 Tb1 N1A 133.83(18) . .
O3 Tb1 O6M 137.1(4) . 2_546
O1A Tb1 N1 113.4(4) 2_546 .
O1A Tb1 N6 66.2(3) 2_546 2_546
O1A Tb1 Tb2 64.4(3) 2_546 .
O1A Tb1 Tb3 108.5(3) 2_546 .
O1A Tb1 Tb4 122.2(4) 2_546 .
O1A Tb1 O1 73.8(3) 2_546 .
O1A Tb1 O2 87.4(4) 2_546 .
O1A Tb1 O3 139.6(3) 2_546 .
O1A Tb1 N1A 83.1(4) 2_546 .
O1A Tb1 O1B 139.2(3) 2_546 .
O1A Tb1 O6M 26.8(5) 2_546 2_546
N1A Tb1 Tb2 147.45(16) . .
N1A Tb1 Tb3 138.28(16) . .
N1A Tb1 Tb4 147.27(18) . .
O1B Tb1 N1 92.4(2) . .
O1B Tb1 N6 73.5(2) . 2_546
O1B Tb1 Tb2 127.35(16) . .
O1B Tb1 Tb3 110.04(15) . .
O1B Tb1 Tb4 70.27(15) . .
O1B Tb1 O1 142.67(18) . .
O1B Tb1 O2 88.8(2) . .
O1B Tb1 O3 75.36(18) . .
O1B Tb1 N1A 77.0(2) . .
O1B Tb1 O6M 145.2(4) . 2_546
O6M Tb1 N1 86.7(5) 2_546 .
O6M Tb1 Tb2 80.2(4) 2_546 .
O6M Tb1 Tb3 102.1(3) 2_546 .
O6M Tb1 Tb4 141.5(4) 2_546 .
O6M Tb1 N1A 70.2(4) 2_546 .
N2 Tb2 N4 142.0(2) 1_545 4_676
N2 Tb2 Tb1 93.32(15) 1_545 .
N2 Tb2 Tb3 91.76(15) 1_545 .
N2 Tb2 Tb4 147.35(15) 1_545 .
N2 Tb2 O1M 73.4(2) 1_545 .
N2 Tb2 O1A' 70.0(5) 1_545 2_546
N4 Tb2 Tb1 122.16(14) 4_676 .
N4 Tb2 Tb3 115.53(15) 4_676 .
N4 Tb2 Tb4 69.73(14) 4_676 .
Tb1 Tb2 Tb3 62.307(8) . .
Tb1 Tb2 Tb4 61.645(9) . .
Tb3 Tb2 Tb4 58.932(9) . .
O1 Tb2 N2 71.06(18) . 1_545
O1 Tb2 N4 145.71(19) . 4_676
O1 Tb2 Tb1 38.36(11) . .
O1 Tb2 Tb3 36.51(11) . .
O1 Tb2 Tb4 76.45(11) . .
O1 Tb2 O2 72.33(16) . .
O1 Tb2 O1M 143.9(2) . .
O1 Tb2 O1A' 86.1(5) . 2_546
O2 Tb2 N2 129.76(19) . 1_545
O2 Tb2 N4 83.73(18) . 4_676
O2 Tb2 Tb1 38.46(12) . .
O2 Tb2 Tb3 78.10(11) . .
O2 Tb2 Tb4 37.08(11) . .
O2 Tb2 O1M 129.6(2) . .
O2 Tb2 O1A' 74.3(6) . 2_546
O4 Tb2 N2 126.05(18) . 1_545
O4 Tb2 N4 78.21(19) . 4_676
O4 Tb2 Tb1 78.87(11) . .
O4 Tb2 Tb3 37.46(11) . .
O4 Tb2 Tb4 34.41(11) . .
O4 Tb2 O1 70.63(16) . .
O4 Tb2 O2 69.38(15) . .
O4 Tb2 O1M 139.3(2) . .
O4 Tb2 O2A 144.7(5) . 2_546
O4 Tb2 O1A' 141.3(6) . 2_546
O1M Tb2 N4 70.4(2) . 4_676
O1M Tb2 Tb1 140.13(18) . .
O1M Tb2 Tb3 152.04(19) . .
O1M Tb2 Tb4 139.27(16) . .
O2A Tb2 N2 75.5(4) 2_546 1_545
O2A Tb2 N4 101.4(4) 2_546 4_676
O2A Tb2 Tb1 71.5(4) 2_546 .
O2A Tb2 Tb3 131.2(4) 2_546 .
O2A Tb2 Tb4 111.7(4) 2_546 .
O2A Tb2 O1 96.0(4) 2_546 .
O2A Tb2 O2 75.4(5) 2_546 .
O2A Tb2 O1M 68.8(5) 2_546 .
O2A Tb2 O1A' 10.1(7) 2_546 2_546
O1A' Tb2 Tb1 64.2(5) 2_546 .
O1A' Tb2 Tb3 121.8(5) 2_546 .
O1A' Tb2 Tb4 111.4(5) 2_546 .
O1A' Tb2 O1M 75.9(6) 2_546 .
O1C Tb2 N2 73.7(2) . 1_545
O1C Tb2 N4 87.7(2) . 4_676
O1C Tb2 Tb1 135.22(15) . .
O1C Tb2 Tb3 75.20(15) . .
O1C Tb2 Tb4 108.35(14) . .
O1C Tb2 O1 97.92(19) . .
O1C Tb2 O2 144.94(18) . .
O1C Tb2 O4 75.60(18) . .
O1C Tb2 O1M 77.9(2) . .
O1C Tb2 O2A 139.6(5) . 2_546
O1C Tb2 O1A' 139.9(6) . 2_546
N5 Tb3 Tb1 159.15(15) 3_676 .
N5 Tb3 Tb2 138.72(15) 3_676 .
N5 Tb3 Tb4 134.16(15) 3_676 .
Tb2 Tb3 Tb1 57.497(8) . .
Tb4 Tb3 Tb1 60.862(9) . .
Tb4 Tb3 Tb2 61.374(8) . .
O1 Tb3 N5 145.25(19) . 3_676
O1 Tb3 Tb1 34.58(11) . .
O1 Tb3 Tb2 36.61(11) . .
O1 Tb3 Tb4 78.51(11) . .
O1 Tb3 O4 69.97(16) . .
O1 Tb3 O2M 75.04(19) . .
O1 Tb3 O3M 119.68(18) . .
O1 Tb3 O2C 82.08(19) . .
O3 Tb3 N5 142.77(18) . 3_676
O3 Tb3 Tb1 35.96(12) . .
O3 Tb3 Tb2 75.95(11) . .
O3 Tb3 Tb4 38.09(12) . .
O3 Tb3 O1 68.48(16) . .
O3 Tb3 O4 69.92(15) . .
O3 Tb3 O2M 114.4(2) . .
O3 Tb3 O3M 74.18(17) . .
O3 Tb3 O2C 139.91(18) . .
O4 Tb3 N5 126.30(19) . 3_676
O4 Tb3 Tb1 74.54(10) . .
O4 Tb3 Tb2 36.66(11) . .
O4 Tb3 Tb4 36.66(10) . .
O4 Tb3 O3M 135.17(18) . .
O2M Tb3 N5 76.0(2) . 3_676
O2M Tb3 Tb1 87.71(15) . .
O2M Tb3 Tb2 103.63(16) . .
O2M Tb3 Tb4 148.57(15) . .
O2M Tb3 O4 139.9(2) . .
O2M Tb3 O3M 79.7(2) . .
O3M Tb3 N5 72.9(2) . 3_676
O3M Tb3 Tb1 91.63(13) . .
O3M Tb3 Tb2 148.34(13) . .
O3M Tb3 Tb4 99.31(15) . .
O2C Tb3 N5 75.0(2) . 3_676
O2C Tb3 Tb1 115.92(15) . .
O2C Tb3 Tb2 64.34(15) . .
O2C Tb3 Tb4 111.37(15) . .
O2C Tb3 O4 74.83(18) . .
O2C Tb3 O2M 81.6(2) . .
O2C Tb3 O3M 145.9(2) . .
O1D Tb3 N5 70.5(2) . 3_676
O1D Tb3 Tb1 120.72(13) . .
O1D Tb3 Tb2 110.28(14) . .
O1D Tb3 Tb4 63.70(13) . .
O1D Tb3 O1 140.96(17) . .
O1D Tb3 O3 86.04(18) . .
O1D Tb3 O4 73.76(17) . .
O1D Tb3 O2M 143.9(2) . .
O1D Tb3 O3M 77.9(2) . .
O1D Tb3 O2C 102.1(2) . .
N3 Tb4 Tb2 157.39(14) 4_686 .
N3 Tb4 Tb3 139.12(14) 4_686 .
Tb3 Tb4 Tb2 59.695(8) . .
O2 Tb4 N3 139.89(17) . 4_686
O2 Tb4 Tb2 36.44(11) . .
O2 Tb4 Tb3 78.35(11) . .
O2 Tb4 O4M 115.9(3) . .
O2 Tb4 O2D' 139.9(4) . .
O3 Tb4 N3 128.10(18) . 4_686
O3 Tb4 Tb2 74.21(11) . .
O3 Tb4 Tb3 37.24(10) . .
O3 Tb4 O2 69.02(16) . .
O3 Tb4 O4M 140.7(3) . .
O3 Tb4 O2D' 71.0(4) . .
O4 Tb4 N3 146.59(18) . 4_686
O4 Tb4 Tb2 34.81(11) . .
O4 Tb4 Tb3 37.91(11) . .
O4 Tb4 O2 69.15(15) . .
O4 Tb4 O3 70.29(16) . .
O4 Tb4 O4M 75.6(2) . .
O4 Tb4 O4M' 75.9(4) . .
O4 Tb4 O5M 108.02(18) . .
O4 Tb4 O2D' 94.9(3) . .
O4M Tb4 N3 75.3(3) . 4_686
O4M Tb4 Tb2 88.7(2) . .
O4M Tb4 Tb3 103.6(2) . .
O4M' Tb4 Tb2 98.4(4) . .
O4M' Tb4 Tb3 94.7(4) . .
O4M' Tb4 O2 130.8(5) . .
O4M' Tb4 O3 128.9(4) . .
O4M' Tb4 O5M 83.8(5) . .
O4M' Tb4 O2D' 75.0(5) . .
O5M Tb4 N3 74.6(2) . 4_686
O5M Tb4 Tb2 84.55(15) . .
O5M Tb4 Tb3 143.70(14) . .
O5M Tb4 O2 75.6(2) . .
O5M Tb4 O3 142.67(19) . .
O5M Tb4 O4M 66.9(3) . .
O5M Tb4 O2D' 143.9(4) . .
O2B Tb4 N3 69.8(2) . 4_686
O2B Tb4 Tb2 118.85(16) . .
O2B Tb4 Tb3 113.46(16) . .
O2B Tb4 O2 83.0(2) . .
O2B Tb4 O3 76.43(19) . .
O2B Tb4 O4 142.35(19) . .
O2B Tb4 O4M 141.3(3) . .
O2B Tb4 O4M' 140.9(4) . .
O2B Tb4 O5M 88.0(2) . .
O2B Tb4 O2D' 90.4(3) . .
O2D Tb4 N3 66.7(3) . 4_686
O2D Tb4 Tb2 127.6(2) . .
O2D Tb4 Tb3 72.6(2) . .
O2D Tb4 O2 148.8(3) . .
O2D Tb4 O3 80.9(3) . .
O2D Tb4 O4 93.5(3) . .
O2D Tb4 O4M 82.4(4) . .
O2D Tb4 O5M 135.5(3) . .
O2D Tb4 O2B 98.2(4) . .
O2D' Tb4 Tb2 126.8(3) . .
O2D' Tb4 Tb3 68.2(3) . .
Tb1 O1 Tb2 102.97(17) . .
Tb1 O1 Tb3 110.66(19) . .
Tb1 O1 H1 112.0 . .
Tb2 O1 H1 112.0 . .
Tb3 O1 Tb2 106.89(18) . .
Tb3 O1 H1 112.0 . .
Tb1 O2 Tb2 102.25(18) . .
Tb1 O2 Tb4 108.31(17) . .
Tb1 O2 H2 113.0 . .
Tb2 O2 Tb4 106.49(17) . .
Tb2 O2 H2 113.0 . .
Tb4 O2 H2 113.0 . .
Tb1 O3 H3 111.9 . .
Tb3 O3 Tb1 108.91(19) . .
Tb3 O3 Tb4 104.68(18) . .
Tb3 O3 H3 111.9 . .
Tb4 O3 Tb1 107.28(17) . .
Tb4 O3 H3 111.9 . .
Tb2 O4 Tb3 105.88(18) . .
Tb2 O4 H4 111.5 . .
Tb3 O4 H4 111.5 . .
Tb4 O4 Tb2 110.79(17) . .
Tb4 O4 Tb3 105.44(17) . .
Tb4 O4 H4 111.5 . .
C1A O1A Tb1 132.4(11) . 2_556
C1A O2A Tb2 118.9(12) . 2_556
O1A C1A O2A 125.8(15) . .
O1A C1A C2A 116.5(12) . .
O2A C1A C2A 117.7(13) . .
C3A C2A C1A 118.7(11) . .
C5A C2A C1A 121.5(12) . .
C5A C2A C3A 119.8(14) . .
C2A C3A H3A 122.6 . .
C2A C3A C4A 114.8(16) . .
C4A C3A H3A 122.6 . .
C3A C4A H4A 116.2 . .
N1A C4A C3A 127.6(16) . .
N1A C4A H4A 116.2 . .
C2A C5A H5A 120.1 . .
C2A C5A C6A 119.7(15) . .
C6A C5A H5A 120.1 . .
C5A C6A H6A 118.5 . .
N1A C6A C5A 123.0(14) . .
N1A C6A H6A 118.5 . .
O1A' C1A' C2A' 111.8(17) . .
O2A' C1A' O1A' 130.8(18) . .
O2A' C1A' C2A' 117.4(16) . .
C3A' C2A' C1A' 121.6(16) . .
C3A' C2A' C5A' 117.7(18) . .
C5A' C2A' C1A' 120.7(16) . .
C2A' C3A' H3A' 116.8 . .
C2A' C3A' C4A' 126(2) . .
C4A' C3A' H3A' 116.8 . .
C3A' C4A' H4A' 122.7 . .
N1A C4A' C3A' 114.7(18) . .
N1A C4A' H4A' 122.7 . .
C2A' C5A' H5A' 123.0 . .
C2A' C5A' C6A' 114.0(19) . .
C6A' C5A' H5A' 123.0 . .
C5A' C6A' H6A' 116.6 . .
N1A C6A' C5A' 126.8(18) . .
N1A C6A' H6A' 116.6 . .
C4A N1A Tb1 111.6(8) . .
C6A N1A Tb1 131.7(7) . .
C6A N1A C4A 114.6(12) . .
C4A' N1A Tb1 123.9(10) . .
C4A' N1A C6A' 119.4(15) . .
C6A' N1A Tb1 116.1(9) . .
C1B O1B Tb1 133.0(6) . .
C1B O2B Tb4 137.5(5) . .
O1B C1B O2B 127.1(7) . .
O1B C1B C2B 117.3(7) . .
O2B C1B C2B 115.5(8) . .
C3B C2B C1B 120.6(8) . .
C3B C2B C5B 118.6(8) . .
C5B C2B C1B 120.6(8) . .
C2B C3B H3B 120.7 . .
C2B C3B C4B 118.5(9) . .
C4B C3B H3B 120.7 . .
C3B C4B H4B 118.6 . .
N1B C4B C3B 122.7(9) . .
N1B C4B H4B 118.6 . .
C2B C5B H5B 120.7 . .
C6B C5B C2B 118.6(9) . .
C6B C5B H5B 120.7 . .
C5B C6B H6B 119.0 . .
N1B C6B C5B 122.1(9) . .
N1B C6B H6B 119.0 . .
C4B N1B C6B 119.3(8) . .
C1C O1C Tb2 126.4(6) . .
C1C O2C Tb3 140.7(5) . .
O1C C1C O2C 127.2(8) . .
O1C C1C C2C 115.2(8) . .
O2C C1C C2C 117.6(8) . .
C3C C2C C1C 120.9(9) . .
C3C C2C C5C 118.7(10) . .
C5C C2C C1C 120.4(9) . .
C2C C3C H3C 120.6 . .
C2C C3C C4C 118.8(11) . .
C4C C3C H3C 120.6 . .
C3C C4C H4C 118.1 . .
N1C C4C C3C 123.8(12) . .
N1C C4C H4C 118.1 . .
C2C C5C H5C 120.1 . .
C2C C5C C6C 119.8(11) . .
C6C C5C H5C 120.1 . .
C5C C6C H6C 119.3 . .
N1C C6C C5C 121.5(12) . .
N1C C6C H6C 119.3 . .
C6C N1C C4C 117.3(11) . .
C1D O1D Tb3 134.2(5) . .
C1D O2D Tb4 126.2(7) . .
C1D O2D' Tb4 116.7(8) . .
O1D C1D O2D' 122.9(9) . .
O1D C1D C2D 117.3(6) . .
O2D C1D O1D 124.3(8) . .
O2D C1D C2D 117.0(7) . .
O2D' C1D C2D 118.6(8) . .
C3D C2D C1D 120.1(7) . .
C5D C2D C1D 121.0(6) . .
C5D C2D C3D 118.9(7) . .
C2D C3D H3D 120.4 . .
C4D C3D C2D 119.2(7) . .
C4D C3D H3D 120.4 . .
C3D C4D H4D 118.4 . .
N1D C4D C3D 123.2(7) . .
N1D C4D H4D 118.4 . .
C2D C5D H5D 120.9 . .
C2D C5D C6D 118.3(8) . .
C6D C5D H5D 120.9 . .
C5D C6D H6D 118.2 . .
N1D C6D C5D 123.6(8) . .
N1D C6D H6D 118.2 . .
C4D N1D C6D 116.8(7) . .

loop_
_geom_bond_atom_site_label_1
_geom_bond_atom_site_label_2
_geom_bond_distance
_geom_bond_site_symmetry_2
Re1 Re2 2.5899(4) .
Re1 Re4 2.5895(4) .
Re1 Re5 2.6112(3) .
Re1 Re6 2.6045(4) .
Re1 S1 2.4049(17) .
Re1 S4 2.4083(16) .
Re1 S5 2.4055(16) .
Re1 S8 2.4095(17) .
Re1 C1 2.127(7) .
Re2 Re3 2.5945(4) .
Re2 Re5 2.5905(3) .
Re2 Re6 2.5951(4) .
Re2 S1 2.4062(16) .
Re2 S2 2.4041(16) .
Re2 S5 2.3972(17) .
Re2 S6 2.3981(17) .
Re2 C2 2.081(7) .
Re3 Re4 2.6004(3) .
Re3 Re5 2.6060(3) .
Re3 Re6 2.6008(3) .
Re3 S2 2.4022(17) .
Re3 S3 2.4098(16) .
Re3 S6 2.4099(17) .
Re3 S7 2.4021(16) .
Re3 C3 2.137(7) .
Re4 Re5 2.6014(4) .
Re4 Re6 2.5979(3) .
Re4 S3 2.4075(16) .
Re4 S4 2.4101(16) .
Re4 S7 2.3989(16) .
Re4 S8 2.4055(16) .
Re4 C4 2.103(7) .
Re5 S1 2.3990(17) .
Re5 S2 2.4038(16) .
Re5 S3 2.4019(17) .
Re5 S4 2.4104(16) .
Re5 C5 2.136(7) .
Re6 S5 2.4020(18) .
Re6 S6 2.4036(17) .
Re6 S7 2.3946(17) .
Re6 S8 2.4037(16) .
Re6 C6 2.123(7) .
C1 N1 1.138(9) .
N1 Tb1 2.495(6) .
C2 N2 1.158(9) .
N2 Tb2 2.477(6) 1_565
C3 N3 1.134(9) .
N3 Tb4 2.629(6) 4_585
C4 N4 1.143(9) .
N4 Tb2 2.483(6) 4_575
C5 N5 1.140(9) .
N5 Tb3 2.584(6) 3_676
C6 N6 1.149(9) .
N6 Tb1 2.560(6) 2_556
Tb1 Tb2 3.6876(4) .
Tb1 Tb3 3.8716(4) .
Tb1 Tb4 3.8687(5) .
Tb1 O1 2.349(5) .
Tb1 O2 2.347(5) .
Tb1 O3 2.403(5) .
Tb1 O1A 2.277(11) 2_546
Tb1 N1A 2.604(7) .
Tb1 O1B 2.297(6) .
Tb1 O6M 2.461(14) 2_546
Tb2 Tb3 3.7941(4) .
Tb2 Tb4 3.8575(4) .
Tb2 O1 2.364(5) .
Tb2 O2 2.389(5) .
Tb2 O4 2.355(4) .
Tb2 O1M 2.481(6) .
Tb2 O2A 2.363(14) 2_546
Tb2 O1A' 2.48(2) 2_546
Tb2 O1C 2.326(5) .
Tb3 Tb4 3.7643(5) .
Tb3 O1 2.359(5) .
Tb3 O3 2.355(4) .
Tb3 O4 2.399(5) .
Tb3 O2M 2.393(6) .
Tb3 O3M 2.428(6) .
Tb3 O2C 2.368(6) .
Tb3 O1D 2.300(5) .
Tb4 O2 2.425(5) .
Tb4 O3 2.400(5) .
Tb4 O4 2.331(4) .
Tb4 O4M 2.473(10) .
Tb4 O4M' 2.354(14) .
Tb4 O5M 2.380(6) .
Tb4 O2B 2.324(6) .
Tb4 O2D 2.324(9) .
Tb4 O2D' 2.440(12) .
O1 H1 1.0000 .
O2 H2 1.0000 .
O3 H3 1.0000 .
O4 H4 1.0000 .
O1A C1A 1.273(12) .
O2A C1A 1.279(12) .
C1A C2A 1.512(17) .
C2A C3A 1.370(14) .
C2A C5A 1.368(14) .
C3A H3A 0.9500 .
C3A C4A 1.420(12) .
C4A H4A 0.9500 .
C4A N1A 1.334(11) .
C5A H5A 0.9500 .
C5A C6A 1.416(13) .
C6A H6A 0.9500 .
C6A N1A 1.319(11) .
O1A' C1A' 1.282(13) .
O2A' C1A' 1.281(13) .
C1A' C2A' 1.517(18) .
C2A' C3A' 1.369(15) .
C2A' C5A' 1.369(15) .
C3A' H3A' 0.9500 .
C3A' C4A' 1.416(13) .
C4A' H4A' 0.9500 .
C4A' N1A 1.323(11) .
C5A' H5A' 0.9500 .
C5A' C6A' 1.419(13) .
C6A' H6A' 0.9500 .
C6A' N1A 1.339(12) .
O1B C1B 1.221(10) .
O2B C1B 1.255(10) .
C1B C2B 1.510(11) .
C2B C3B 1.372(12) .
C2B C5B 1.393(12) .
C3B H3B 0.9500 .
C3B C4B 1.394(13) .
C4B H4B 0.9500 .
C4B N1B 1.307(13) .
C5B H5B 0.9500 .
C5B C6B 1.383(12) .
C6B H6B 0.9500 .
C6B N1B 1.330(12) .
O1C C1C 1.238(10) .
O2C C1C 1.262(11) .
C1C C2C 1.500(12) .
C2C C3C 1.366(15) .
C2C C5C 1.391(15) .
C3C H3C 0.9500 .
C3C C4C 1.383(17) .
C4C H4C 0.9500 .
C4C N1C 1.355(16) .
C5C H5C 0.9500 .
C5C C6C 1.397(16) .
C6C H6C 0.9500 .
C6C N1C 1.349(16) .
O1D C1D 1.257(6) .
O2D C1D 1.250(8) .
O2D' C1D 1.279(8) .
C1D C2D 1.494(10) .
C2D C3D 1.388(10) .
C2D C5D 1.365(11) .
C3D H3D 0.9500 .
C3D C4D 1.365(10) .
C4D H4D 0.9500 .
C4D N1D 1.323(11) .
C5D H5D 0.9500 .
C5D C6D 1.368(11) .
C6D H6D 0.9500 .
C6D N1D 1.360(11) .
O10W O10W 1.76(7) 3_676
